data_2221152
loop_
_publ_author_name
'Hagos, Tesfamariam K.'
'Nogai, Stefan D.'
'Dobrza\'nska, Liliana'
'Cronje, Stephanie'
'Raubenheimer, Helgard G.'

_publ_section_title
;
 1,3-Benzothiazolium tetrachloridoaurate(III) tetrahydrofuran solvate
;
_journal_coeditor_code NG2541
_journal_issue 3
_journal_name_full 'Acta Crystallographica Section E'
_journal_page_first m255
_journal_page_last m256
_journal_paper_doi 10.1107/S1600536809003572
_journal_volume 65
_journal_year 2009
_chemical_formula_iupac '(C7 H6 N S) [Au Cl4], C4 H8 O'
_chemical_formula_moiety 'C7 H6 N S +, Au Cl4 -, C4 H8 O'
_chemical_formula_sum 'C11 H14 Au Cl4 N O S'
_chemical_formula_weight 547.06
_chemical_name_common work
_chemical_name_systematic
;
1,3-Benzothiazolium tetrachloridoaurate(III) tetrahydrofuran solvate
;
_space_group_IT_number 2
_symmetry_cell_setting triclinic
_symmetry_space_group_name_Hall '-P 1'
_symmetry_space_group_name_H-M 'P -1'
_atom_sites_solution_hydrogens geom
_atom_sites_solution_primary direct
_atom_sites_solution_secondary difmap
_audit_creation_method SHELXL-97
_cell_angle_alpha 99.3310(10)
_cell_angle_beta 107.5790(10)
_cell_angle_gamma 104.483(2)
_cell_formula_units_Z 2
_cell_length_a 7.3213(7)
_cell_length_b 10.3498(10)
_cell_length_c 11.8783(12)
_cell_measurement_reflns_used 3347
_cell_measurement_temperature 100(2)
_cell_measurement_theta_max 28.136
_cell_measurement_theta_min 2.424
_cell_volume 802.75(14)
_computing_cell_refinement 'SAINT (Bruker, 2002)'
_computing_data_collection 'SMART (Bruker, 2001)'
_computing_data_reduction 'SAINT (Bruker, 2002)'
_computing_molecular_graphics 'X-SEED (Barbour 2001)'
_computing_publication_material 'SHELXL97 (Sheldrick, 2008)'
_computing_structure_refinement 'SHELXL97 (Sheldrick, 2008)'
_computing_structure_solution 'SHELXS97 (Sheldrick, 2008)'
_diffrn_ambient_temperature 100(2)
_diffrn_measured_fraction_theta_full 0.983
_diffrn_measured_fraction_theta_max 0.880
_diffrn_measurement_device_type 'Bruker APEX CCD area-detector'
_diffrn_measurement_method \w
_diffrn_radiation_monochromator graphite
_diffrn_radiation_source 'fine-focus sealed tube'
_diffrn_radiation_type MoK\a
_diffrn_radiation_wavelength 0.71073
_diffrn_reflns_av_R_equivalents 0.0126
_diffrn_reflns_av_sigmaI/netI 0.0268
_diffrn_reflns_limit_h_max 9
_diffrn_reflns_limit_h_min -9
_diffrn_reflns_limit_k_max 13
_diffrn_reflns_limit_k_min -13
_diffrn_reflns_limit_l_max 15
_diffrn_reflns_limit_l_min -14
_diffrn_reflns_number 4957
_diffrn_reflns_theta_full 25.50
_diffrn_reflns_theta_max 28.27
_diffrn_reflns_theta_min 2.42
_exptl_absorpt_coefficient_mu 9.949
_exptl_absorpt_correction_T_max 0.3708
_exptl_absorpt_correction_T_min 0.1012
_exptl_absorpt_correction_type multi-scan
_exptl_absorpt_process_details '(SADABS; Sheldrick, 1997)'
_exptl_crystal_colour orange
_exptl_crystal_density_diffrn 2.263
_exptl_crystal_density_method 'not measured'
_exptl_crystal_description block
_exptl_crystal_F_000 516
_exptl_crystal_size_max 0.30
_exptl_crystal_size_mid 0.20
_exptl_crystal_size_min 0.10
_refine_diff_density_max 2.266
_refine_diff_density_min -1.003
_refine_ls_extinction_method none
_refine_ls_goodness_of_fit_ref 1.045
_refine_ls_hydrogen_treatment mixed
_refine_ls_matrix_type full
_refine_ls_number_parameters 175
_refine_ls_number_reflns 3504
_refine_ls_number_restraints 1
_refine_ls_restrained_S_all 1.044
_refine_ls_R_factor_all 0.0286
_refine_ls_R_factor_gt 0.0265
_refine_ls_shift/su_max 0.000
_refine_ls_shift/su_mean 0.000
_refine_ls_structure_factor_coef Fsqd
_refine_ls_weighting_details 'calc w=1/[\s^2^(Fo^2^)+(0.0432P)^2^+0.5801P] where P=(Fo^2^+2Fc^2^)/3'
_refine_ls_weighting_scheme calc
_refine_ls_wR_factor_gt 0.0628
_refine_ls_wR_factor_ref 0.0638
_reflns_number_gt 3325
_reflns_number_total 3504
_reflns_threshold_expression I>2\s(I)
_cod_data_source_file ng2541.cif
_cod_data_source_block I
_cod_database_code 2221152
_cod_database_fobs_code 2221152

loop_
_symmetry_equiv_pos_as_xyz
'x, y, z'
'-x, -y, -z'

loop_
_atom_site_type_symbol
_atom_site_label
_atom_site_fract_x
_atom_site_fract_y
_atom_site_fract_z
_atom_site_U_iso_or_equiv
_atom_site_adp_type
_atom_site_calc_flag
_atom_site_refinement_flags
_atom_site_occupancy
_atom_site_disorder_assembly
_atom_site_disorder_group
Au Au1 0.00874(2) 0.215338(16) 0.234396(14) 0.01707(7) Uani d . 1 . .
Cl Cl1 0.03040(19) -0.00191(12) 0.22763(11) 0.0318(3) Uani d . 1 . .
Cl Cl2 -0.26390(17) 0.12764(11) 0.05577(10) 0.0235(2) Uani d . 1 . .
Cl Cl3 -0.00788(18) 0.43396(11) 0.24088(10) 0.0249(2) Uani d . 1 . .
Cl Cl4 0.27948(17) 0.29983(13) 0.41246(10) 0.0287(2) Uani d . 1 . .
C C5 0.6777(7) 0.7714(5) 0.9404(4) 0.0215(9) Uani d . 1 . .
H H5 0.6992 0.8678 0.9629 0.026 Uiso calc R 1 . .
N N6 0.5448(6) 0.6896(4) 0.8362(3) 0.0207(8) Uani d D 1 . .
H H6 0.477(7) 0.718(5) 0.778(4) 0.025 Uiso d D 1 . .
C C7 0.5351(7) 0.5514(4) 0.8204(4) 0.0178(8) Uani d . 1 . .
C C8 0.4115(7) 0.4415(5) 0.7204(4) 0.0233(9) Uani d . 1 . .
H H8 0.3166 0.4541 0.6517 0.028 Uiso calc R 1 . .
C C9 0.4313(8) 0.3142(5) 0.7244(4) 0.0276(10) Uani d . 1 . .
H H9 0.3487 0.2370 0.6571 0.033 Uiso calc R 1 . .
C C10 0.5711(8) 0.2954(5) 0.8257(5) 0.0276(10) Uani d . 1 . .
H H10 0.5811 0.2056 0.8254 0.033 Uiso calc R 1 . .
C C11 0.6940(7) 0.4035(5) 0.9253(4) 0.0231(9) Uani d . 1 . .
H H11 0.7888 0.3903 0.9936 0.028 Uiso calc R 1 . .
C C12 0.6738(6) 0.5330(4) 0.9220(4) 0.0182(8) Uani d . 1 . .
S S13 0.80728(17) 0.68998(12) 1.03100(10) 0.0219(2) Uani d . 1 . .
O O14 0.3180(5) 0.7755(3) 0.6536(3) 0.0219(7) Uani d . 1 . .
C C15 0.3808(7) 0.9178(5) 0.6497(4) 0.0227(9) Uani d . 1 . .
H H15B 0.5216 0.9468 0.6520 0.027 Uiso calc R 1 . .
H H15A 0.3715 0.9791 0.7195 0.027 Uiso calc R 1 . .
C C16 0.2358(8) 0.9226(5) 0.5300(5) 0.0286(10) Uani d . 1 . .
H H16B 0.2955 1.0014 0.5009 0.034 Uiso calc R 1 . .
H H16A 0.1068 0.9286 0.5372 0.034 Uiso calc R 1 . .
C C17 0.2060(9) 0.7850(5) 0.4458(5) 0.0335(12) Uani d . 1 . .
H H17A 0.0746 0.7534 0.3772 0.040 Uiso calc R 1 . .
H H17B 0.3159 0.7918 0.4127 0.040 Uiso calc R 1 . .
C C18 0.2116(7) 0.6889(5) 0.5298(4) 0.0241(9) Uani d . 1 . .
H H18B 0.0726 0.6352 0.5198 0.029 Uiso calc R 1 . .
H H18A 0.2830 0.6236 0.5108 0.029 Uiso calc R 1 . .

loop_
_atom_site_aniso_label
_atom_site_aniso_U_11
_atom_site_aniso_U_22
_atom_site_aniso_U_33
_atom_site_aniso_U_12
_atom_site_aniso_U_13
_atom_site_aniso_U_23
Au1 0.01437(9) 0.01940(10) 0.01510(9) 0.00527(6) 0.00270(6) 0.00332(6)
Cl1 0.0340(7) 0.0253(6) 0.0289(6) 0.0156(5) -0.0022(5) 0.0042(5)
Cl2 0.0220(5) 0.0200(5) 0.0205(5) 0.0076(4) -0.0028(4) 0.0022(4)
Cl3 0.0284(6) 0.0196(5) 0.0221(5) 0.0062(4) 0.0045(4) 0.0038(4)
Cl4 0.0211(5) 0.0370(6) 0.0194(5) 0.0097(5) -0.0013(4) 0.0004(5)
C5 0.025(2) 0.019(2) 0.023(2) 0.0104(18) 0.0086(19) 0.0063(18)
N6 0.0214(19) 0.0210(19) 0.0190(18) 0.0094(16) 0.0037(15) 0.0059(15)
C7 0.017(2) 0.020(2) 0.016(2) 0.0064(17) 0.0048(17) 0.0062(17)
C8 0.024(2) 0.025(2) 0.015(2) 0.0063(19) 0.0024(18) 0.0030(18)
C9 0.034(3) 0.020(2) 0.020(2) 0.007(2) 0.002(2) -0.0006(18)
C10 0.034(3) 0.021(2) 0.026(2) 0.013(2) 0.005(2) 0.0068(19)
C11 0.025(2) 0.021(2) 0.022(2) 0.0102(19) 0.0023(18) 0.0085(18)
C12 0.014(2) 0.020(2) 0.017(2) 0.0045(17) 0.0016(16) 0.0039(17)
S13 0.0206(5) 0.0221(5) 0.0177(5) 0.0071(4) 0.0009(4) 0.0025(4)
O14 0.0250(17) 0.0173(15) 0.0198(16) 0.0060(13) 0.0031(13) 0.0058(12)
C15 0.025(2) 0.020(2) 0.024(2) 0.0075(19) 0.0089(19) 0.0080(18)
C16 0.035(3) 0.025(2) 0.028(3) 0.013(2) 0.009(2) 0.010(2)
C17 0.041(3) 0.027(3) 0.025(3) 0.007(2) 0.005(2) 0.007(2)
C18 0.023(2) 0.025(2) 0.020(2) 0.0081(19) 0.0012(18) 0.0032(18)

loop_
_atom_type_symbol
_atom_type_description
_atom_type_scat_dispersion_real
_atom_type_scat_dispersion_imag
_atom_type_scat_source
C C 0.0033 0.0016 'International Tables Vol C Tables 4.2.6.8 and 6.1.1.4'
H H 0.0000 0.0000 'International Tables Vol C Tables 4.2.6.8 and 6.1.1.4'
N N 0.0061 0.0033 'International Tables Vol C Tables 4.2.6.8 and 6.1.1.4'
S S 0.1246 0.1234 'International Tables Vol C Tables 4.2.6.8 and 6.1.1.4'
Cl Cl 0.1484 0.1585 'International Tables Vol C Tables 4.2.6.8 and 6.1.1.4'
Au Au -2.0133 8.8022 'International Tables Vol C Tables 4.2.6.8 and 6.1.1.4'
O O 0.0106 0.0060 'International Tables Vol C Tables 4.2.6.8 and 6.1.1.4'

loop_
_geom_angle_atom_site_label_1
_geom_angle_atom_site_label_2
_geom_angle_atom_site_label_3
_geom_angle_site_symmetry_1
_geom_angle_site_symmetry_3
_geom_angle
_geom_angle_publ_flag
Cl4 Au1 Cl1 . . 90.14(4) ?
Cl4 Au1 Cl2 . . 179.27(4) ?
Cl1 Au1 Cl2 . . 89.16(4) ?
Cl4 Au1 Cl3 . . 89.45(4) ?
Cl1 Au1 Cl3 . . 179.07(4) ?
Cl2 Au1 Cl3 . . 91.25(4) ?
N6 C5 S13 . . 114.0(3) ?
N6 C5 H5 . . 123.0 ?
S13 C5 H5 . . 123.0 ?
C5 N6 C7 . . 114.4(4) ?
C5 N6 H6 . . 124(4) ?
C7 N6 H6 . . 121(4) ?
C8 C7 N6 . . 127.8(4) ?
C8 C7 C12 . . 121.4(4) ?
N6 C7 C12 . . 110.8(4) ?
C9 C8 C7 . . 117.5(4) ?
C9 C8 H8 . . 121.3 ?
C7 C8 H8 . . 121.3 ?
C8 C9 C10 . . 121.4(5) ?
C8 C9 H9 . . 119.3 ?
C10 C9 H9 . . 119.3 ?
C11 C10 C9 . . 121.7(4) ?
C11 C10 H10 . . 119.2 ?
C9 C10 H10 . . 119.2 ?
C10 C11 C12 . . 117.2(4) ?
C10 C11 H11 . . 121.4 ?
C12 C11 H11 . . 121.4 ?
C11 C12 C7 . . 120.9(4) ?
C11 C12 S13 . . 128.7(3) ?
C7 C12 S13 . . 110.4(3) ?
C5 S13 C12 . . 90.5(2) ?
C15 O14 C18 . . 109.0(3) ?
O14 C15 C16 . . 104.8(4) ?
O14 C15 H15B . . 110.8 ?
C16 C15 H15B . . 110.8 ?
O14 C15 H15A . . 110.8 ?
C16 C15 H15A . . 110.8 ?
H15B C15 H15A . . 108.9 ?
C15 C16 C17 . . 101.8(4) ?
C15 C16 H16B . . 111.4 ?
C17 C16 H16B . . 111.4 ?
C15 C16 H16A . . 111.4 ?
C17 C16 H16A . . 111.4 ?
H16B C16 H16A . . 109.3 ?
C18 C17 C16 . . 102.9(4) ?
C18 C17 H17A . . 111.2 ?
C16 C17 H17A . . 111.2 ?
C18 C17 H17B . . 111.2 ?
C16 C17 H17B . . 111.2 ?
H17A C17 H17B . . 109.1 ?
O14 C18 C17 . . 106.7(4) ?
O14 C18 H18B . . 110.4 ?
C17 C18 H18B . . 110.4 ?
O14 C18 H18A . . 110.4 ?
C17 C18 H18A . . 110.4 ?
H18B C18 H18A . . 108.6 ?

loop_
_geom_bond_atom_site_label_1
_geom_bond_atom_site_label_2
_geom_bond_site_symmetry_2
_geom_bond_distance
_geom_bond_publ_flag
Au1 Cl4 . 2.2733(11) ?
Au1 Cl1 . 2.2835(12) ?
Au1 Cl2 . 2.2850(11) ?
Au1 Cl3 . 2.2864(11) ?
C5 N6 . 1.310(6) ?
C5 S13 . 1.686(4) ?
C5 H5 . 0.9500 ?
N6 C7 . 1.392(6) ?
N6 H6 . 0.86(5) ?
C7 C8 . 1.387(6) ?
C7 C12 . 1.398(6) ?
C8 C9 . 1.368(7) ?
C8 H8 . 0.9500 ?
C9 C10 . 1.402(7) ?
C9 H9 . 0.9500 ?
C10 C11 . 1.373(7) ?
C10 H10 . 0.9500 ?
C11 C12 . 1.390(6) ?
C11 H11 . 0.9500 ?
C12 S13 . 1.741(4) ?
O14 C15 . 1.443(5) ?
O14 C18 . 1.450(5) ?
C15 C16 . 1.513(6) ?
C15 H15B . 0.9900 ?
C15 H15A . 0.9900 ?
C16 C17 . 1.525(7) ?
C16 H16B . 0.9900 ?
C16 H16A . 0.9900 ?
C17 C18 . 1.518(7) ?
C17 H17A . 0.9900 ?
C17 H17B . 0.9900 ?
C18 H18B . 0.9900 ?
C18 H18A . 0.9900 ?

loop_
_geom_hbond_atom_site_label_D
_geom_hbond_atom_site_label_H
_geom_hbond_atom_site_label_A
_geom_hbond_site_symmetry_A
_geom_hbond_distance_DH
_geom_hbond_distance_HA
_geom_hbond_distance_DA
_geom_hbond_angle_DHA
N6 H6 O14 1_555 0.86(5) 1.87(5) 2.728(5) 177(6)
C5 H5 Cl2 1_666 0.95 2.65 3.588(5) 170
C8 H8 Cl4 1_555 0.95 2.93 3.447(5) 116
C9 H9 Cl4 1_555 0.95 3.00 3.498(5) 114
C10 H10 Cl2 1_656 0.95 2.96 3.541(6) 121
C11 H11 Cl2 1_656 0.95 2.90 3.498(5) 122
C11 H11 Cl3 1_656 0.95 2.77 3.639(5) 154
C15 H15B Cl1 2_666 0.99 3.02 3.922(6) 153
C18 H18A Cl4 2_666 0.99 2.91 3.547(6) 123

loop_
_geom_torsion_atom_site_label_1
_geom_torsion_atom_site_label_2
_geom_torsion_atom_site_label_3
_geom_torsion_atom_site_label_4
_geom_torsion_site_symmetry_1
_geom_torsion_site_symmetry_2
_geom_torsion_site_symmetry_3
_geom_torsion_site_symmetry_4
_geom_torsion
_geom_torsion_publ_flag
S13 C5 N6 C7 . . . . 0.3(5) ?
C5 N6 C7 C8 . . . . -179.6(5) ?
C5 N6 C7 C12 . . . . -0.3(5) ?
N6 C7 C8 C9 . . . . 178.7(5) ?
C12 C7 C8 C9 . . . . -0.5(7) ?
C7 C8 C9 C10 . . . . 0.0(8) ?
C8 C9 C10 C11 . . . . 0.1(9) ?
C9 C10 C11 C12 . . . . 0.2(8) ?
C10 C11 C12 C7 . . . . -0.6(7) ?
C10 C11 C12 S13 . . . . -179.0(4) ?
C8 C7 C12 C11 . . . . 0.8(7) ?
N6 C7 C12 C11 . . . . -178.5(4) ?
C8 C7 C12 S13 . . . . 179.4(4) ?
N6 C7 C12 S13 . . . . 0.1(5) ?
N6 C5 S13 C12 . . . . -0.2(4) ?
C11 C12 S13 C5 . . . . 178.6(4) ?
C7 C12 S13 C5 . . . . 0.0(4) ?
C18 O14 C15 C16 . . . . 24.2(5) ?
O14 C15 C16 C17 . . . . -37.1(5) ?
C15 C16 C17 C18 . . . . 35.6(5) ?
C15 O14 C18 C17 . . . . -1.1(5) ?
C16 C17 C18 O14 . . . . -22.0(5) ?
